data_7151620
loop_
_publ_author_name
'Frederickson, Martyn'
'Roszak, Aleksander W.'
'Coggins, John R.'
'Lapthorn, Adrian J.'
'Abell, Chris'

_publ_section_title
;
 (1R,4S,5R)-3-Fluoro-1,4,5-trihydroxy-2-cyclohexene-1-carboxylic acid:
 the fluoro analogue of the enolate intermediate in the reaction
 catalyzed by type II dehydroquinases.
;
_journal_issue 11
_journal_name_full 'Organic &amp; biomolecular chemistry'
_journal_page_first 1592
_journal_page_last 1596
_journal_paper_doi 10.1039/b404535a
_journal_volume 2
_journal_year 2004
_chemical_formula_sum 'C16 H26 F2 O8'
_chemical_formula_weight 384.37
_chemical_name_systematic
; 
? 
;
_space_group_IT_number 92
_symmetry_cell_setting tetragonal
_symmetry_space_group_name_Hall 'P 4abw 2nw'
_symmetry_space_group_name_H-M 'P 41 21 2'
_atom_sites_solution_hydrogens geom
_atom_sites_solution_primary direct
_atom_sites_solution_secondary difmap
_audit_creation_method SHELXL
_cell_angle_alpha 90.00
_cell_angle_beta 90.00
_cell_angle_gamma 90.00
_cell_formula_units_Z 8
_cell_length_a 19.184(3)
_cell_length_b 19.184(3)
_cell_length_c 10.165(4)
_cell_measurement_reflns_used 25
_cell_measurement_temperature 180(2)
_cell_measurement_theta_max 30
_cell_measurement_theta_min 20
_cell_volume 3741.0(17)
_computing_structure_refinement 'SHELXL-93 (Sheldrick, 1993)'
_computing_structure_solution 'SHELXS-86 (Sheldrick, 1990)'
_diffrn_ambient_temperature 180(2)
_diffrn_measurement_device 'Rigaku AFC7r'
_diffrn_measurement_method \w/2\q
_diffrn_radiation_monochromator graphite
_diffrn_radiation_source 'rotating anode'
_diffrn_radiation_type MoK\a
_diffrn_radiation_wavelength 0.71069
_diffrn_reflns_av_R_equivalents 0.0281
_diffrn_reflns_av_sigmaI/netI 0.0666
_diffrn_reflns_limit_h_max 22
_diffrn_reflns_limit_h_min -22
_diffrn_reflns_limit_k_max 16
_diffrn_reflns_limit_k_min -16
_diffrn_reflns_limit_l_max 12
_diffrn_reflns_limit_l_min -12
_diffrn_reflns_number 3845
_diffrn_reflns_theta_max 24.99
_diffrn_reflns_theta_min 2.50
_diffrn_standards_decay_% 1.4
_diffrn_standards_interval_count 200
_diffrn_standards_number 3
_exptl_absorpt_coefficient_mu 0.120
_exptl_absorpt_correction_T_max 1.000
_exptl_absorpt_correction_T_min 0.982
_exptl_absorpt_correction_type psi-scan
_exptl_crystal_colour white
_exptl_crystal_density_diffrn 1.365
_exptl_crystal_description block
_exptl_crystal_F_000 1632
_exptl_crystal_size_max 0.20
_exptl_crystal_size_mid 0.17
_exptl_crystal_size_min 0.15
_refine_diff_density_max 0.158
_refine_diff_density_min -0.170
_refine_diff_density_rms 0.039
_refine_ls_abs_structure_details 'Flack H D (1983), Acta Cryst. A39, 876-881'
_refine_ls_abs_structure_Flack 1.10(120)
_refine_ls_extinction_method none
_refine_ls_goodness_of_fit_all 1.024
_refine_ls_goodness_of_fit_obs 1.070
_refine_ls_hydrogen_treatment mixed
_refine_ls_matrix_type full
_refine_ls_number_parameters 241
_refine_ls_number_reflns 3296
_refine_ls_number_restraints 0
_refine_ls_restrained_S_all 1.024
_refine_ls_restrained_S_obs 1.070
_refine_ls_R_factor_all 0.0738
_refine_ls_R_factor_obs 0.0473
_refine_ls_shift/esd_max -0.013
_refine_ls_shift/esd_mean 0.000
_refine_ls_structure_factor_coef Fsqd
_refine_ls_weighting_details 'w=1/[\s^2^(Fo^2^)+(0.0419P)^2^+0.0000P] where P=(Fo^2^+2Fc^2^)/3'
_refine_ls_weighting_scheme calc
_refine_ls_wR_factor_all 0.1077
_refine_ls_wR_factor_obs 0.0960
_reflns_number_observed 2455
_reflns_number_total 3296
_reflns_observed_criterion >2sigma(I)
_cod_data_source_file b404535a.txt
_cod_data_source_block ca9801
_cod_depositor_comments
;
The following automatic conversions were performed:
'_symmetry_cell_setting' value 'Tetragonal' changed to 'tetragonal'
according to '/home/saulius/struct/CIF-dictionaries/cif_core.dic'
dictionary named 'cif_core.dic' version 2.4.1 from 2010-06-29.

Automatic conversion script
Id: cif_fix_enum 1527 2010-12-29 10:47:43Z saulius 

The following automatic conversions were performed:

'_exptl_absorpt_correction_type' tag value 'Psi-scans' was replaced
with 'psi-scan' value.

Automatic conversion script
Id: cif_fix_values 1646 2011-03-28 12:23:43Z adriana 

The following automatic conversions were performed:

'_refine_ls_weighting_scheme' value 'calc
w=1/[\s^2^(Fo^2^)+(0.0419P)^2^+0.0000P] where P=(Fo^2^+2Fc^2^)/3' was
changed to 'calc'. New tag '_refine_ls_weighting_details' was
created. The value of the new tag was set to
'w=1/[\s^2^(Fo^2^)+(0.0419P)^2^+0.0000P] where P=(Fo^2^+2Fc^2^)/3'.

Automatic conversion script
Id: cif_fix_values 3143 2015-03-26 13:38:13Z robertas 
;
_cod_original_cell_volume 3740.9(17)
_cod_original_sg_symbol_H-M P4(1)2(1)2
_cod_database_code 7151620

loop_
_symmetry_equiv_pos_as_xyz
'x, y, z'
'-x, -y, z+1/2'
'-y+1/2, x+1/2, z+1/4'
'y+1/2, -x+1/2, z+3/4'
'y, x, -z'
'-y, -x, -z+1/2'
'-x+1/2, y+1/2, -z+1/4'
'x+1/2, -y+1/2, -z+3/4'

loop_
_atom_site_aniso_label
_atom_site_aniso_U_11
_atom_site_aniso_U_22
_atom_site_aniso_U_33
_atom_site_aniso_U_23
_atom_site_aniso_U_13
_atom_site_aniso_U_12
F1 0.0446(11) 0.0330(10) 0.0294(10) -0.0026(9) 0.0036(8) 0.0040(8)
F3 0.0329(10) 0.0405(11) 0.0499(12) 0.0120(9) 0.0121(9) 0.0000(9)
O1 0.0314(12) 0.0265(11) 0.0291(12) 0.0030(9) 0.0024(10) 0.0027(9)
O2 0.0325(12) 0.0318(12) 0.0240(11) 0.0057(9) 0.0007(9) 0.0014(10)
O3 0.0338(13) 0.0373(13) 0.0363(13) -0.0037(10) -0.0035(10) -0.0088(10)
O4 0.0311(12) 0.0284(12) 0.0368(13) 0.0043(10) -0.0051(10) -0.0100(10)
O5 0.0515(15) 0.0307(13) 0.0453(15) 0.0119(12) 0.0149(13) 0.0087(11)
O6 0.0365(13) 0.0328(13) 0.061(2) 0.0100(12) 0.0123(12) 0.0076(11)
O7 0.0386(13) 0.0314(12) 0.0328(13) 0.0000(10) -0.0088(11) 0.0024(10)
O8 0.0442(14) 0.0487(15) 0.050(2) 0.0166(13) -0.0139(13) -0.0062(12)
C1 0.029(2) 0.025(2) 0.038(2) 0.0000(15) 0.0101(15) -0.0036(14)
C2 0.033(2) 0.022(2) 0.026(2) 0.0011(13) 0.0004(14) 0.0013(13)
C3 0.030(2) 0.027(2) 0.030(2) 0.0020(14) -0.0093(14) -0.0013(13)
C4 0.032(2) 0.026(2) 0.032(2) 0.0007(14) -0.0041(14) -0.0022(14)
C5 0.028(2) 0.025(2) 0.023(2) 0.0038(13) -0.0006(13) -0.0001(13)
C6 0.029(2) 0.032(2) 0.030(2) 0.0052(14) 0.0050(14) 0.0000(14)
C7 0.033(2) 0.027(2) 0.028(2) 0.0007(14) 0.0016(14) 0.0019(14)
C8 0.035(2) 0.031(2) 0.029(2) 0.0037(15) 0.0032(15) 0.0010(14)
C9 0.036(2) 0.033(2) 0.037(2) 0.0044(15) -0.005(2) 0.0003(15)
C10 0.040(2) 0.040(2) 0.032(2) 0.009(2) -0.003(2) 0.000(2)
C11 0.039(2) 0.047(2) 0.060(3) -0.004(2) -0.005(2) -0.016(2)
C12 0.034(2) 0.039(2) 0.058(2) 0.014(2) -0.011(2) -0.013(2)
C13 0.037(2) 0.034(2) 0.026(2) 0.003(2) 0.0016(15) 0.005(2)
C14 0.046(2) 0.049(2) 0.084(3) 0.005(2) 0.013(2) 0.018(2)
C15 0.047(2) 0.062(3) 0.037(2) -0.004(2) -0.009(2) 0.005(2)
C16 0.048(2) 0.062(3) 0.086(3) 0.014(3) -0.018(2) -0.009(2)

loop_
_atom_site_label
_atom_site_type_symbol
_atom_site_fract_x
_atom_site_fract_y
_atom_site_fract_z
_atom_site_U_iso_or_equiv
_atom_site_thermal_displace_type
_atom_site_occupancy
_atom_site_calc_flag
_atom_site_refinement_flags
_atom_site_disorder_group
F1 F 0.63281(9) 0.13123(9) 0.4385(2) 0.0357(4) Uani 1 d . .
F3 F 0.55653(9) 0.05202(9) 0.3883(2) 0.0411(5) Uani 1 d . .
O1 O 0.57001(10) 0.16199(10) 0.2072(2) 0.0290(5) Uani 1 d . .
O2 O 0.68333(10) 0.15080(10) 0.0353(2) 0.0294(5) Uani 1 d . .
O3 O 0.53716(11) 0.14099(11) -0.0103(2) 0.0358(5) Uani 1 d . .
O4 O 0.66003(10) 0.26530(10) 0.1008(2) 0.0321(5) Uani 1 d . .
O5 O 0.77789(12) -0.07783(11) 0.3648(2) 0.0425(6) Uani 1 d . .
O6 O 0.85544(11) -0.00998(11) 0.2613(2) 0.0433(6) Uani 1 d . .
O7 O 0.77788(11) 0.09804(11) 0.3861(2) 0.0343(5) Uani 1 d . .
O8 O 0.84650(12) 0.04574(12) 0.5497(2) 0.0477(7) Uani 1 d . .
C1 C 0.6206(2) 0.0775(2) 0.3514(3) 0.0306(7) Uani 1 d . .
C2 C 0.61695(15) 0.10500(15) 0.2125(3) 0.0268(7) Uani 1 d . .
H2 H 0.59974(15) 0.06719(15) 0.1531(3) 0.032 Uiso 1 calc R .
C3 C 0.5642(2) 0.1909(2) 0.0778(3) 0.0290(7) Uani 1 d . .
C4 C 0.6375(2) 0.2089(2) 0.0219(3) 0.0301(7) Uani 1 d . .
C5 C 0.68853(15) 0.12719(15) 0.1685(3) 0.0254(7) Uani 1 d . .
H5 H 0.70541(15) 0.16617(15) 0.2255(3) 0.030 Uiso 1 calc R .
C6 C 0.7396(2) 0.0673(2) 0.1746(3) 0.0305(7) Uani 1 d . .
H6A H 0.7856(2) 0.0828(2) 0.1417(3) 0.037 Uiso 1 calc R .
H6B H 0.7231(2) 0.0288(2) 0.1177(3) 0.037 Uiso 1 calc R .
C7 C 0.7467(2) 0.04150(15) 0.3161(3) 0.0291(7) Uani 1 d . .
C8 C 0.6745(2) 0.0211(2) 0.3686(3) 0.0317(7) Uani 1 d . .
H8A H 0.6585(2) -0.0214(2) 0.3224(3) 0.038 Uiso 1 calc R .
H8B H 0.6785(2) 0.0098(2) 0.4633(3) 0.038 Uiso 1 calc R .
C9 C 0.5181(2) 0.2540(2) 0.0931(3) 0.0355(8) Uani 1 d . .
H9A H 0.5382(6) 0.2855(5) 0.1590(14) 0.043 Uiso 1 calc R .
H9B H 0.4716(3) 0.2393(2) 0.1215(18) 0.043 Uiso 1 calc R .
H9C H 0.5145(8) 0.2784(6) 0.0086(6) 0.043 Uiso 1 calc R .
C10 C 0.6369(2) 0.2261(2) -0.1242(3) 0.0376(8) Uani 1 d . .
H10A H 0.6101(8) 0.2689(6) -0.1388(4) 0.045 Uiso 1 calc R .
H10B H 0.6153(9) 0.1877(5) -0.1729(4) 0.045 Uiso 1 calc R .
H10C H 0.6848(2) 0.2328(9) -0.1551(5) 0.045 Uiso 1 calc R .
C11 C 0.4710(2) 0.1118(2) 0.0233(4) 0.0487(10) Uani 1 d . .
H11A H 0.4612(5) 0.0721(7) -0.0343(15) 0.058 Uiso 1 calc R .
H11B H 0.4347(2) 0.1472(4) 0.0122(20) 0.058 Uiso 1 calc R .
H11C H 0.4718(4) 0.0962(10) 0.1150(7) 0.058 Uiso 1 calc R .
C12 C 0.7300(2) 0.2884(2) 0.0772(4) 0.0436(9) Uani 1 d . .
H12A H 0.7414(4) 0.3264(8) 0.1380(14) 0.052 Uiso 1 calc R .
H12B H 0.7340(3) 0.3051(10) -0.0136(7) 0.052 Uiso 1 calc R .
H12C H 0.7623(2) 0.2496(3) 0.0910(20) 0.052 Uiso 1 calc R .
C13 C 0.7940(2) -0.0228(2) 0.3194(3) 0.0324(8) Uani 1 d . .
C14 C 0.9035(2) -0.0678(2) 0.2633(5) 0.0597(12) Uani 1 d . .
H14A H 0.9488(4) -0.0526(4) 0.2296(22) 0.072 Uiso 1 calc R .
H14B H 0.8854(6) -0.1055(5) 0.2080(18) 0.072 Uiso 1 calc R .
H14C H 0.9088(9) -0.0846(8) 0.3538(5) 0.072 Uiso 1 calc R .
C15 C 0.7898(2) 0.0887(2) 0.5217(3) 0.0489(10) Uani 1 d . .
H15A H 0.7978(2) 0.1349(2) 0.5626(3) 0.059 Uiso 1 calc R .
H15B H 0.7475(2) 0.0684(2) 0.5622(3) 0.059 Uiso 1 calc R .
C16 C 0.9115(2) 0.0773(2) 0.5184(5) 0.0650(12) Uani 1 d . .
H16A H 0.9496(2) 0.0468(7) 0.5467(23) 0.078 Uiso 1 calc R .
H16B H 0.9152(6) 0.1222(7) 0.5638(20) 0.078 Uiso 1 calc R .
H16C H 0.9144(6) 0.0847(12) 0.4232(5) 0.078 Uiso 1 calc R .

loop_
_atom_type_symbol
_atom_type_description
_atom_type_scat_dispersion_real
_atom_type_scat_dispersion_imag
_atom_type_scat_source
C C 0.0033 0.0016 'International Tables Vol C Tables 4.2.6.8 and 6.1.1.4'
F F 0.0171 0.0103 'International Tables Vol C Tables 4.2.6.8 and 6.1.1.4'
O O 0.0106 0.0060 'International Tables Vol C Tables 4.2.6.8 and 6.1.1.4'
H H 0.0000 0.0000 'International Tables Vol C Tables 4.2.6.8 and 6.1.1.4'

loop_
_geom_angle_atom_site_label_1
_geom_angle_atom_site_label_2
_geom_angle_atom_site_label_3
_geom_angle
_geom_angle_site_symmetry_1
_geom_angle_site_symmetry_3
_geom_angle_publ_flag
C2 O1 C3 112.6(2) . . ?
C4 O2 C5 112.4(2) . . ?
C3 O3 C11 116.2(3) . . ?
C4 O4 C12 115.3(3) . . ?
C13 O6 C14 114.4(3) . . ?
C15 O7 C7 117.3(3) . . ?
C15 O8 C16 112.7(3) . . ?
F3 C1 F1 104.0(2) . . ?
F3 C1 C8 109.1(2) . . ?
F1 C1 C8 110.2(3) . . ?
F3 C1 C2 109.8(2) . . ?
F1 C1 C2 110.3(2) . . ?
C8 C1 C2 113.1(3) . . ?
O1 C2 C5 110.5(2) . . ?
O1 C2 C1 109.6(2) . . ?
C5 C2 C1 109.6(2) . . ?
O1 C2 H2 109.06(14) . . ?
C5 C2 H2 109.1(2) . . ?
C1 C2 H2 109.1(2) . . ?
O3 C3 O1 110.4(2) . . ?
O3 C3 C9 113.2(2) . . ?
O1 C3 C9 105.2(3) . . ?
O3 C3 C4 104.6(2) . . ?
O1 C3 C4 110.6(2) . . ?
C9 C3 C4 112.9(3) . . ?
O4 C4 O2 110.9(2) . . ?
O4 C4 C10 112.9(2) . . ?
O2 C4 C10 105.5(2) . . ?
O4 C4 C3 103.8(2) . . ?
O2 C4 C3 110.4(2) . . ?
C10 C4 C3 113.4(3) . . ?
O2 C5 C2 107.9(2) . . ?
O2 C5 C6 109.0(2) . . ?
C2 C5 C6 111.3(2) . . ?
O2 C5 H5 109.53(15) . . ?
C2 C5 H5 109.5(2) . . ?
C6 C5 H5 109.5(2) . . ?
C5 C6 C7 110.1(2) . . ?
C5 C6 H6A 109.6(2) . . ?
C7 C6 H6A 109.6(2) . . ?
C5 C6 H6B 109.6(2) . . ?
C7 C6 H6B 109.6(2) . . ?
H6A C6 H6B 108.2 . . ?
O7 C7 C6 105.1(2) . . ?
O7 C7 C13 110.6(2) . . ?
C6 C7 C13 109.6(2) . . ?
O7 C7 C8 113.5(3) . . ?
C6 C7 C8 109.3(3) . . ?
C13 C7 C8 108.8(2) . . ?
C1 C8 C7 113.3(2) . . ?
C1 C8 H8A 108.9(2) . . ?
C7 C8 H8A 108.9(2) . . ?
C1 C8 H8B 108.9(2) . . ?
C7 C8 H8B 108.9(2) . . ?
H8A C8 H8B 107.7 . . ?
C3 C9 H9A 109.5(2) . . ?
C3 C9 H9B 109.5(2) . . ?
H9A C9 H9B 109.5 . . ?
C3 C9 H9C 109.5(2) . . ?
H9A C9 H9C 109.5 . . ?
H9B C9 H9C 109.5 . . ?
C4 C10 H10A 109.5(2) . . ?
C4 C10 H10B 109.5(2) . . ?
H10A C10 H10B 109.5 . . ?
C4 C10 H10C 109.5(2) . . ?
H10A C10 H10C 109.5 . . ?
H10B C10 H10C 109.5 . . ?
O3 C11 H11A 109.5(2) . . ?
O3 C11 H11B 109.5(2) . . ?
H11A C11 H11B 109.5 . . ?
O3 C11 H11C 109.5(2) . . ?
H11A C11 H11C 109.5 . . ?
H11B C11 H11C 109.5 . . ?
O4 C12 H12A 109.5(2) . . ?
O4 C12 H12B 109.5(2) . . ?
H12A C12 H12B 109.5 . . ?
O4 C12 H12C 109.5(2) . . ?
H12A C12 H12C 109.5 . . ?
H12B C12 H12C 109.5 . . ?
O5 C13 O6 124.1(3) . . ?
O5 C13 C7 124.6(3) . . ?
O6 C13 C7 111.3(3) . . ?
O6 C14 H14A 109.5(2) . . ?
O6 C14 H14B 109.5(2) . . ?
H14A C14 H14B 109.5 . . ?
O6 C14 H14C 109.5(2) . . ?
H14A C14 H14C 109.5 . . ?
H14B C14 H14C 109.5 . . ?
O8 C15 O7 113.7(3) . . ?
O8 C15 H15A 108.8(2) . . ?
O7 C15 H15A 108.8(2) . . ?
O8 C15 H15B 108.8(2) . . ?
O7 C15 H15B 108.8(2) . . ?
H15A C15 H15B 107.7 . . ?
O8 C16 H16A 109.5(2) . . ?
O8 C16 H16B 109.5(2) . . ?
H16A C16 H16B 109.5 . . ?
O8 C16 H16C 109.5(2) . . ?
H16A C16 H16C 109.5 . . ?
H16B C16 H16C 109.5 . . ?

loop_
_geom_bond_atom_site_label_1
_geom_bond_atom_site_label_2
_geom_bond_distance
_geom_bond_site_symmetry_2
_geom_bond_publ_flag
F1 C1 1.380(3) . ?
F3 C1 1.374(3) . ?
O1 C2 1.417(3) . ?
O1 C3 1.431(4) . ?
O2 C4 1.426(4) . ?
O2 C5 1.430(3) . ?
O3 C3 1.410(3) . ?
O3 C11 1.428(4) . ?
O4 C4 1.414(3) . ?
O4 C12 1.433(3) . ?
O5 C13 1.193(4) . ?
O6 C13 1.342(4) . ?
O6 C14 1.442(4) . ?
O7 C15 1.409(4) . ?
O7 C7 1.429(4) . ?
O8 C15 1.393(4) . ?
O8 C16 1.422(4) . ?
C1 C8 1.507(4) . ?
C1 C2 1.508(4) . ?
C2 C5 1.506(4) . ?
C2 H2 1.00 . ?
C3 C9 1.508(4) . ?
C3 C4 1.556(4) . ?
C4 C10 1.522(4) . ?
C5 C6 1.511(4) . ?
C5 H5 1.00 . ?
C6 C7 1.527(4) . ?
C6 H6A 0.99 . ?
C6 H6B 0.99 . ?
C7 C13 1.532(4) . ?
C7 C8 1.535(4) . ?
C8 H8A 0.99 . ?
C8 H8B 0.99 . ?
C9 H9A 0.98 . ?
C9 H9B 0.98 . ?
C9 H9C 0.98 . ?
C10 H10A 0.98 . ?
C10 H10B 0.98 . ?
C10 H10C 0.98 . ?
C11 H11A 0.98 . ?
C11 H11B 0.98 . ?
C11 H11C 0.98 . ?
C12 H12A 0.98 . ?
C12 H12B 0.98 . ?
C12 H12C 0.98 . ?
C14 H14A 0.98 . ?
C14 H14B 0.98 . ?
C14 H14C 0.98 . ?
C15 H15A 0.99 . ?
C15 H15B 0.99 . ?
C16 H16A 0.98 . ?
C16 H16B 0.98 . ?
C16 H16C 0.98 . ?

loop_
_geom_torsion_atom_site_label_1
_geom_torsion_atom_site_label_2
_geom_torsion_atom_site_label_3
_geom_torsion_atom_site_label_4
_geom_torsion
_geom_torsion_site_symmetry_1
_geom_torsion_site_symmetry_2
_geom_torsion_site_symmetry_3
_geom_torsion_site_symmetry_4
_geom_torsion_publ_flag
C3 O1 C2 C5 58.9(3) . . . . ?
C3 O1 C2 C1 179.8(2) . . . . ?
F3 C1 C2 O1 63.4(3) . . . . ?
F1 C1 C2 O1 -50.7(3) . . . . ?
C8 C1 C2 O1 -174.5(2) . . . . ?
F3 C1 C2 C5 -175.2(2) . . . . ?
F1 C1 C2 C5 70.7(3) . . . . ?
C8 C1 C2 C5 -53.2(3) . . . . ?
C11 O3 C3 O1 57.2(3) . . . . ?
C11 O3 C3 C9 -60.5(4) . . . . ?
C11 O3 C3 C4 176.1(2) . . . . ?
C2 O1 C3 O3 62.5(3) . . . . ?
C2 O1 C3 C9 -175.0(2) . . . . ?
C2 O1 C3 C4 -52.7(3) . . . . ?
C12 O4 C4 O2 56.1(3) . . . . ?
C12 O4 C4 C10 -62.1(3) . . . . ?
C12 O4 C4 C3 174.7(2) . . . . ?
C5 O2 C4 O4 58.5(3) . . . . ?
C5 O2 C4 C10 -178.8(2) . . . . ?
C5 O2 C4 C3 -55.9(3) . . . . ?
O3 C3 C4 O4 172.6(2) . . . . ?
O1 C3 C4 O4 -68.6(3) . . . . ?
C9 C3 C4 O4 49.0(3) . . . . ?
O3 C3 C4 O2 -68.6(3) . . . . ?
O1 C3 C4 O2 50.2(3) . . . . ?
C9 C3 C4 O2 167.9(2) . . . . ?
O3 C3 C4 C10 49.6(3) . . . . ?
O1 C3 C4 C10 168.4(2) . . . . ?
C9 C3 C4 C10 -73.9(3) . . . . ?
C4 O2 C5 C2 60.8(3) . . . . ?
C4 O2 C5 C6 -178.2(2) . . . . ?
O1 C2 C5 O2 -61.0(3) . . . . ?
C1 C2 C5 O2 178.2(2) . . . . ?
O1 C2 C5 C6 179.5(2) . . . . ?
C1 C2 C5 C6 58.6(3) . . . . ?
O2 C5 C6 C7 179.5(2) . . . . ?
C2 C5 C6 C7 -61.6(3) . . . . ?
C15 O7 C7 C6 179.2(3) . . . . ?
C15 O7 C7 C13 -62.6(3) . . . . ?
C15 O7 C7 C8 59.9(3) . . . . ?
C5 C6 C7 O7 -65.6(3) . . . . ?
C5 C6 C7 C13 175.5(3) . . . . ?
C5 C6 C7 C8 56.4(3) . . . . ?
F3 C1 C8 C7 173.8(2) . . . . ?
F1 C1 C8 C7 -72.6(3) . . . . ?
C2 C1 C8 C7 51.3(4) . . . . ?
O7 C7 C8 C1 64.9(4) . . . . ?
C6 C7 C8 C1 -52.0(3) . . . . ?
C13 C7 C8 C1 -171.5(3) . . . . ?
C14 O6 C13 O5 -3.1(5) . . . . ?
C14 O6 C13 C7 178.6(3) . . . . ?
O7 C7 C13 O5 120.2(3) . . . . ?
C6 C7 C13 O5 -124.4(3) . . . . ?
C8 C7 C13 O5 -5.0(4) . . . . ?
O7 C7 C13 O6 -61.5(3) . . . . ?
C6 C7 C13 O6 53.9(3) . . . . ?
C8 C7 C13 O6 173.2(3) . . . . ?
C16 O8 C15 O7 70.3(4) . . . . ?
C7 O7 C15 O8 75.4(4) . . . . ?

loop_
_cod_related_entry_id
_cod_related_entry_database
_cod_related_entry_code
1 ChemSpider 10331086
